data_7001961
loop_
_publ_author_name
'Dastgir, Sarim'
'Coleman, Karl S.'
'Cowley, Andrew R.'
'Green, Malcolm L. H.'

_publ_section_title
;
 Stable crystalline annulated diaminocarbenes: coordination with
 rhodium(i), iridium(i) and catalytic hydroformylation studies
;
_journal_issue 35
_journal_name_full 'Dalton Transactions'
_journal_page_first 7203
_journal_paper_doi 10.1039/b905729c
_journal_year 2009
_chemical_absolute_configuration ad
_chemical_compound_source
;
synthesis as described
;
_chemical_formula_moiety ' C45 H54 Cl N2 Rh '
_chemical_formula_sum 'C45 H54 Cl N2 Rh'
_chemical_formula_weight 761.29
_chemical_name_systematic
;
?
;
_space_group_IT_number 4
_symmetry_cell_setting monoclinic
_symmetry_space_group_name_Hall 'P 2yb'
_symmetry_space_group_name_H-M 'P 1 21 1'
_atom_sites_solution_hydrogens geom
_atom_sites_solution_primary direct
_cell_angle_alpha 90
_cell_angle_beta 90.4245(9)
_cell_angle_gamma 90
_cell_formula_units_Z 4
_cell_length_a 12.5115(2)
_cell_length_b 12.2042(2)
_cell_length_c 24.8139(5)
_cell_measurement_reflns_used 46131
_cell_measurement_temperature 150
_cell_measurement_theta_max 28
_cell_measurement_theta_min 5
_cell_volume 3788.80(12)
_computing_cell_refinement
;
KappaCCD software 'DENZO' (Otwinowski & Minor, 1996)
;
_computing_data_collection
;
KappaCCD software 'Collect' (Nonius, 2000)
;
_computing_data_reduction
;
KappaCCD software 'DENZO' (Otwinowski & Minor, 1996)
;
_computing_publication_material
;
CRYSTALS (Watkin et al, 2001)
;
_computing_structure_refinement
;
CRYSTALS (Watkin et al, 2001)
;
_computing_structure_solution 'SIR92 (Giacovazzo et al, 1992)'
_diffrn_ambient_temperature 150
_diffrn_measured_fraction_theta_full 0.993
_diffrn_measured_fraction_theta_max 0.993
_diffrn_measurement_device_type
;
Nonius KappaCCD
;
_diffrn_measurement_method \w
_diffrn_radiation_monochromator graphite
_diffrn_radiation_type 'Mo K\a'
_diffrn_radiation_wavelength 0.71073
_diffrn_reflns_av_R_equivalents 0.072
_diffrn_reflns_limit_h_max 16
_diffrn_reflns_limit_h_min -16
_diffrn_reflns_limit_k_max 15
_diffrn_reflns_limit_k_min -15
_diffrn_reflns_limit_l_max 32
_diffrn_reflns_limit_l_min -32
_diffrn_reflns_number 46131
_diffrn_reflns_theta_full 27.491
_diffrn_reflns_theta_max 27.491
_diffrn_reflns_theta_min 5.146
_diffrn_standards_decay_% 0.00
_diffrn_standards_interval_count 0
_diffrn_standards_interval_time 0
_diffrn_standards_number 0
_exptl_absorpt_coefficient_mu 0.555
_exptl_absorpt_correction_T_max 0.96
_exptl_absorpt_correction_T_min 0.93
_exptl_absorpt_correction_type multi-scan
_exptl_absorpt_process_details
;
Denzo/Scalepack (Otwinowski & Minor, 1996)
;
_exptl_crystal_colour ' yellow '
_exptl_crystal_density_diffrn 1.335
_exptl_crystal_description ' block '
_exptl_crystal_F_000 1600
_exptl_crystal_size_max 0.14
_exptl_crystal_size_mid 0.12
_exptl_crystal_size_min 0.08
_refine_diff_density_max 0.35
_refine_diff_density_min -0.49
_refine_ls_abs_structure_details 'Flack, 5983 Friedel-pairs'
_refine_ls_abs_structure_Flack -0.01(2)
_refine_ls_extinction_method None
_refine_ls_goodness_of_fit_ref 1.0788
_refine_ls_hydrogen_treatment mixed
_refine_ls_matrix_type full
_refine_ls_number_parameters 916
_refine_ls_number_reflns 10770
_refine_ls_number_restraints 1
_refine_ls_R_factor_all 0.0702
_refine_ls_R_factor_gt 0.0385
_refine_ls_shift/su_max 0.011926
_refine_ls_structure_factor_coef F
_refine_ls_weighting_details
;
Method, part 1, Chebychev polynomial, (Watkin, 1994, Prince, 1982)
[weight] = 1.0/[A~0~*T~0~(x)+A~1~*T~1~(x) ... +A~n-1~]*T~n-1~(x)]
where A~i~ are the Chebychev coefficients listed below and x= Fcalc/Fmax
Method = Robust Weighting (Prince, 1982)
W = [weight] * [1-(deltaF/6*sigmaF)^2^]^2^
A~i~ are:
0.720 -0.0789 0.492
;
_refine_ls_weighting_scheme calc
_refine_ls_wR_factor_all 0.0573
_refine_ls_wR_factor_gt 0.0385
_refine_ls_wR_factor_ref 0.0385
_reflns_limit_h_max 16
_reflns_limit_h_min -16
_reflns_limit_k_max 13
_reflns_limit_k_min -15
_reflns_limit_l_max 32
_reflns_limit_l_min 0
_reflns_number_gt 10770
_reflns_number_total 14962
_reflns_threshold_expression I>3.00u(I)
_cod_data_source_file b905729c.txt
_cod_data_source_block (COD)Rh(BIAN-SIPr)Cl_6b
_cod_depositor_comments
;
The following automatic conversions were performed:
'_symmetry_cell_setting' value 'Monoclinic' changed to 'monoclinic'
according to '/home/saulius/struct/CIF-dictionaries/cif_core.dic'
dictionary named 'cif_core.dic' version 2.4.1 from 2010-06-29.

Automatic conversion script
Id: cif_fix_enum 1527 2010-12-29 10:47:43Z saulius 
;
_cod_original_sg_symbol_H-M 'P 1 21 1 '
_cod_original_formula_sum ' C45 H54 Cl N2 Rh '
_cod_database_code 7001961

loop_
_symmetry_equiv_pos_as_xyz
x,y,z
-x,y+1/2,-z

loop_
_atom_site_label
_atom_site_type_symbol
_atom_site_fract_x
_atom_site_fract_y
_atom_site_fract_z
_atom_site_U_iso_or_equiv
_atom_site_occupancy
_atom_site_adp_type
Rh1 Rh 0.30017(2) 0.20429(5) 0.294046(13) 0.0211 1.0000 Uani
Cl1 Cl 0.44854(9) 0.32047(10) 0.31343(4) 0.0266 1.0000 Uani
C1 C 0.3054(3) 0.1743(3) 0.37647(17) 0.0184 1.0000 Uani
N1 N 0.2530(2) 0.2380(3) 0.41211(12) 0.0181 1.0000 Uani
C2 C 0.3123(3) 0.2573(4) 0.46347(15) 0.0181 1.0000 Uani
C3 C 0.4068(3) 0.1758(3) 0.45801(16) 0.0211 1.0000 Uani
N2 N 0.3895(3) 0.1286(3) 0.40305(13) 0.0194 1.0000 Uani
C4 C 0.2576(3) 0.2254(3) 0.51535(16) 0.0208 1.0000 Uani
C5 C 0.1774(3) 0.2738(4) 0.54416(17) 0.0284 1.0000 Uani
C6 C 0.1512(3) 0.2276(4) 0.59496(17) 0.0311 1.0000 Uani
C7 C 0.2007(4) 0.1377(4) 0.61606(17) 0.0286 1.0000 Uani
C8 C 0.3981(3) 0.0994(4) 0.50553(17) 0.0225 1.0000 Uani
C9 C 0.4614(3) 0.0146(4) 0.52361(17) 0.0264 1.0000 Uani
C10 C 0.4364(4) -0.0354(4) 0.57290(19) 0.0298 1.0000 Uani
C11 C 0.3512(4) -0.0018(4) 0.60426(18) 0.0304 1.0000 Uani
C12 C 0.2856(4) 0.0857(4) 0.58715(17) 0.0268 1.0000 Uani
C13 C 0.3111(3) 0.1334(4) 0.53678(16) 0.0205 1.0000 Uani
C14 C 0.1494(3) 0.2868(4) 0.40305(17) 0.0218 1.0000 Uani
C15 C 0.1428(3) 0.3965(4) 0.38883(17) 0.0247 1.0000 Uani
C16 C 0.0418(4) 0.4437(4) 0.3816(2) 0.0300 1.0000 Uani
C17 C -0.0487(4) 0.3808(5) 0.3877(2) 0.0416 1.0000 Uani
C18 C -0.0414(3) 0.2733(4) 0.4028(2) 0.0361 1.0000 Uani
C19 C 0.0576(3) 0.2225(4) 0.41222(16) 0.0259 1.0000 Uani
C20 C 0.2433(3) 0.4681(4) 0.38315(17) 0.0235 1.0000 Uani
C21 C 0.2521(4) 0.5499(4) 0.4296(2) 0.0323 1.0000 Uani
C22 C 0.2441(4) 0.5273(4) 0.3286(2) 0.0363 1.0000 Uani
C23 C 0.0608(3) 0.1044(4) 0.43112(18) 0.0272 1.0000 Uani
C24 C -0.0020(4) 0.0895(5) 0.4847(2) 0.0401 1.0000 Uani
C25 C 0.0137(4) 0.0251(4) 0.3897(2) 0.0352 1.0000 Uani
C26 C 0.4516(3) 0.0329(3) 0.38871(16) 0.0208 1.0000 Uani
C27 C 0.5634(3) 0.0452(4) 0.38381(16) 0.0231 1.0000 Uani
C28 C 0.6244(3) -0.0510(4) 0.37972(19) 0.0286 1.0000 Uani
C29 C 0.5791(4) -0.1534(4) 0.3812(2) 0.0338 1.0000 Uani
C30 C 0.4692(4) -0.1622(4) 0.38571(19) 0.0279 1.0000 Uani
C31 C 0.4025(3) -0.0705(4) 0.38892(16) 0.0231 1.0000 Uani
C32 C 0.6196(3) 0.1546(4) 0.38419(17) 0.0252 1.0000 Uani
C33 C 0.6864(3) 0.1676(4) 0.43599(18) 0.0284 1.0000 Uani
C34 C 0.6889(3) 0.1710(4) 0.3339(2) 0.0360 1.0000 Uani
C35 C 0.2826(4) -0.0887(4) 0.39394(19) 0.0278 1.0000 Uani
C36 C 0.2522(4) -0.1289(4) 0.4500(2) 0.0350 1.0000 Uani
C37 C 0.2416(4) -0.1705(4) 0.3515(2) 0.0338 1.0000 Uani
C38 C 0.2046(4) 0.0728(4) 0.2704(2) 0.0295 1.0000 Uani
C39 C 0.1411(4) 0.1633(4) 0.2746(2) 0.0307 1.0000 Uani
C40 C 0.0945(4) 0.2237(4) 0.2263(2) 0.0400 1.0000 Uani
C41 C 0.1655(4) 0.3183(5) 0.2076(2) 0.0438 1.0000 Uani
C42 C 0.2831(4) 0.2978(5) 0.21918(19) 0.0334 1.0000 Uani
C43 C 0.3389(4) 0.2041(5) 0.20797(17) 0.0341 1.0000 Uani
C44 C 0.2902(4) 0.1063(5) 0.1789(2) 0.0407 1.0000 Uani
C45 C 0.2432(4) 0.0209(5) 0.2175(2) 0.0399 1.0000 Uani
Rh2 Rh 0.13243(3) 0.25044(5) -0.162671(14) 0.0274 1.0000 Uani
Cl2 Cl 0.10366(11) 0.29854(13) -0.07105(5) 0.0412 1.0000 Uani
C46 C 0.2673(4) 0.1770(3) -0.13224(17) 0.0236 1.0000 Uani
N3 N 0.2682(3) 0.0878(3) -0.09951(14) 0.0253 1.0000 Uani
C47 C 0.3582(4) 0.0863(4) -0.06071(18) 0.0286 1.0000 Uani
C48 C 0.4157(3) 0.1961(4) -0.07292(15) 0.0258 1.0000 Uani
N4 N 0.3592(3) 0.2326(3) -0.12290(13) 0.0247 1.0000 Uani
C49 C 0.4427(4) -0.0010(4) -0.0666(2) 0.0373 1.0000 Uani
C50 C 0.4404(5) -0.1128(5) -0.0593(3) 0.0518 1.0000 Uani
C51 C 0.5393(6) -0.1716(5) -0.0636(3) 0.0569 1.0000 Uani
C52 C 0.6335(6) -0.1217(6) -0.0721(3) 0.0611 1.0000 Uani
C53 C 0.5328(4) 0.1656(4) -0.07764(19) 0.0337 1.0000 Uani
C54 C 0.6246(4) 0.2276(4) -0.07911(19) 0.0398 1.0000 Uani
C55 C 0.7247(4) 0.1731(6) -0.0800(2) 0.0532 1.0000 Uani
C56 C 0.7331(4) 0.0618(7) -0.0803(3) 0.0584 1.0000 Uani
C57 C 0.6392(4) -0.0058(5) -0.0778(2) 0.0455 1.0000 Uani
C58 C 0.5406(4) 0.0519(4) -0.07584(18) 0.0348 1.0000 Uani
C59 C 0.1941(3) -0.0049(4) -0.10104(17) 0.0232 1.0000 Uani
C60 C 0.1291(4) -0.0258(4) -0.05588(19) 0.0303 1.0000 Uani
C61 C 0.0675(4) -0.1200(5) -0.0563(2) 0.0401 1.0000 Uani
C62 C 0.0686(5) -0.1915(5) -0.0995(2) 0.0440 1.0000 Uani
C63 C 0.1318(5) -0.1692(5) -0.1429(2) 0.0428 1.0000 Uani
C64 C 0.1963(4) -0.0766(4) -0.14527(18) 0.0288 1.0000 Uani
C65 C 0.1226(5) 0.0480(4) -0.0076(2) 0.0418 1.0000 Uani
C66 C 0.1696(7) -0.0087(6) 0.0421(2) 0.0740 1.0000 Uani
C67 C 0.0042(6) 0.0800(6) 0.0015(3) 0.0765 1.0000 Uani
C68 C 0.2652(4) -0.0620(4) -0.19545(19) 0.0333 1.0000 Uani
C69 C 0.3662(5) -0.1341(5) -0.1934(2) 0.0475 1.0000 Uani
C70 C 0.2026(5) -0.0898(5) -0.2468(2) 0.0442 1.0000 Uani
C71 C 0.4008(3) 0.3142(4) -0.15923(17) 0.0253 1.0000 Uani
C72 C 0.3834(3) 0.4261(4) -0.14896(18) 0.0272 1.0000 Uani
C73 C 0.4204(4) 0.5022(4) -0.1863(2) 0.0339 1.0000 Uani
C74 C 0.4746(4) 0.4693(4) -0.23239(19) 0.0337 1.0000 Uani
C75 C 0.4948(4) 0.3595(4) -0.23995(19) 0.0331 1.0000 Uani
C76 C 0.4604(3) 0.2800(4) -0.20379(18) 0.0265 1.0000 Uani
C77 C 0.3295(4) 0.4679(4) -0.0985(2) 0.0384 1.0000 Uani
C78 C 0.4143(6) 0.5244(6) -0.0624(3) 0.0600 1.0000 Uani
C79 C 0.2387(5) 0.5479(5) -0.1107(3) 0.0601 1.0000 Uani
C80 C 0.4859(4) 0.1598(4) -0.21574(19) 0.0324 1.0000 Uani
C81 C 0.6073(4) 0.1419(5) -0.2166(2) 0.0409 1.0000 Uani
C82 C 0.4376(4) 0.1207(5) -0.2694(2) 0.0366 1.0000 Uani
C83 C 0.1843(4) 0.2822(4) -0.24172(19) 0.0313 1.0000 Uani
C84 C 0.1262(4) 0.1858(5) -0.24176(19) 0.0341 1.0000 Uani
C85 C 0.0125(4) 0.1747(5) -0.2642(2) 0.0494 1.0000 Uani
C86 C -0.0723(4) 0.1947(7) -0.2209(2) 0.0568 1.0000 Uani
C87 C -0.0363(4) 0.2724(6) -0.1779(2) 0.0464 1.0000 Uani
C88 C 0.0115(5) 0.3726(6) -0.1858(3) 0.0461 1.0000 Uani
C89 C 0.0337(5) 0.4214(5) -0.2412(2) 0.0511 1.0000 Uani
C90 C 0.1452(4) 0.3934(5) -0.2608(2) 0.0401 1.0000 Uani
H1 H 0.203(4) 0.026(4) 0.296(2) 0.026(13) 1.0000 Uiso
H2 H 0.103(4) 0.172(4) 0.304(2) 0.027(13) 1.0000 Uiso
H3 H 0.312(4) 0.369(5) 0.228(2) 0.043(15) 1.0000 Uiso
H4 H 0.417(4) 0.202(4) 0.2092(17) 0.026(11) 1.0000 Uiso
H5 H 0.265(4) 0.278(4) -0.2394(19) 0.031(13) 1.0000 Uiso
H6 H 0.169(3) 0.115(4) -0.2411(16) 0.020(10) 1.0000 Uiso
H7 H -0.065(4) 0.247(5) -0.146(2) 0.044(15) 1.0000 Uiso
H8 H 0.015(4) 0.418(5) -0.161(2) 0.035(16) 1.0000 Uiso
H21 H 0.3263 0.3377 0.4669 0.0217 1.0000 Uiso
H31 H 0.4818 0.2042 0.4597 0.0253 1.0000 Uiso
H51 H 0.1386 0.3395 0.5299 0.0341 1.0000 Uiso
H61 H 0.0933 0.2630 0.6164 0.0373 1.0000 Uiso
H71 H 0.1778 0.1080 0.6517 0.0343 1.0000 Uiso
H91 H 0.5240 -0.0108 0.5021 0.0317 1.0000 Uiso
H101 H 0.4817 -0.0977 0.5859 0.0357 1.0000 Uiso
H111 H 0.3362 -0.0397 0.6391 0.0365 1.0000 Uiso
H161 H 0.0353 0.5230 0.3720 0.0360 1.0000 Uiso
H171 H -0.1206 0.4141 0.3811 0.0499 1.0000 Uiso
H181 H -0.1084 0.2297 0.4072 0.0433 1.0000 Uiso
H201 H 0.3072 0.4189 0.3847 0.0282 1.0000 Uiso
H211 H 0.3179 0.5954 0.4250 0.0387 1.0000 Uiso
H212 H 0.2565 0.5092 0.4645 0.0387 1.0000 Uiso
H213 H 0.1877 0.5984 0.4295 0.0387 1.0000 Uiso
H221 H 0.3101 0.5731 0.3259 0.0436 1.0000 Uiso
H222 H 0.1796 0.5752 0.3254 0.0436 1.0000 Uiso
H223 H 0.2433 0.4719 0.2989 0.0436 1.0000 Uiso
H231 H 0.1382 0.0870 0.4367 0.0327 1.0000 Uiso
H241 H 0.0014 0.0110 0.4962 0.0482 1.0000 Uiso
H242 H 0.0306 0.1367 0.5134 0.0482 1.0000 Uiso
H243 H -0.0783 0.1112 0.4790 0.0482 1.0000 Uiso
H251 H 0.0177 -0.0514 0.4041 0.0423 1.0000 Uiso
H252 H -0.0626 0.0447 0.3824 0.0423 1.0000 Uiso
H253 H 0.0553 0.0299 0.3555 0.0423 1.0000 Uiso
H281 H 0.7036 -0.0447 0.3756 0.0343 1.0000 Uiso
H291 H 0.6247 -0.2205 0.3790 0.0406 1.0000 Uiso
H301 H 0.4364 -0.2369 0.3867 0.0335 1.0000 Uiso
H321 H 0.5635 0.2129 0.3834 0.0303 1.0000 Uiso
H331 H 0.7231 0.2403 0.4357 0.0341 1.0000 Uiso
H332 H 0.7410 0.1079 0.4380 0.0341 1.0000 Uiso
H333 H 0.6385 0.1630 0.4680 0.0341 1.0000 Uiso
H341 H 0.7245 0.2443 0.3357 0.0433 1.0000 Uiso
H342 H 0.7444 0.1122 0.3323 0.0433 1.0000 Uiso
H343 H 0.6427 0.1673 0.3008 0.0433 1.0000 Uiso
H351 H 0.2481 -0.0159 0.3877 0.0334 1.0000 Uiso
H361 H 0.1731 -0.1398 0.4516 0.0420 1.0000 Uiso
H362 H 0.2744 -0.0733 0.4775 0.0420 1.0000 Uiso
H363 H 0.2891 -0.2000 0.4576 0.0420 1.0000 Uiso
H371 H 0.1628 -0.1807 0.3558 0.0406 1.0000 Uiso
H372 H 0.2786 -0.2424 0.3565 0.0406 1.0000 Uiso
H373 H 0.2566 -0.1415 0.3146 0.0406 1.0000 Uiso
H401 H 0.0231 0.2539 0.2363 0.0480 1.0000 Uiso
H402 H 0.0857 0.1706 0.1959 0.0480 1.0000 Uiso
H411 H 0.1432 0.3867 0.2266 0.0525 1.0000 Uiso
H412 H 0.1555 0.3281 0.1678 0.0525 1.0000 Uiso
H441 H 0.3471 0.0703 0.1570 0.0489 1.0000 Uiso
H442 H 0.2319 0.1331 0.1545 0.0489 1.0000 Uiso
H451 H 0.2994 -0.0348 0.2261 0.0479 1.0000 Uiso
H452 H 0.1813 -0.0159 0.1993 0.0479 1.0000 Uiso
H471 H 0.3274 0.0730 -0.0242 0.0343 1.0000 Uiso
H481 H 0.4136 0.2576 -0.0463 0.0310 1.0000 Uiso
H501 H 0.3721 -0.1518 -0.0512 0.0620 1.0000 Uiso
H511 H 0.5381 -0.2533 -0.0602 0.0681 1.0000 Uiso
H521 H 0.7003 -0.1664 -0.0746 0.0732 1.0000 Uiso
H541 H 0.6209 0.3094 -0.0796 0.0477 1.0000 Uiso
H551 H 0.7915 0.2181 -0.0804 0.0639 1.0000 Uiso
H561 H 0.8053 0.0268 -0.0823 0.0701 1.0000 Uiso
H611 H 0.0211 -0.1367 -0.0247 0.0482 1.0000 Uiso
H621 H 0.0234 -0.2591 -0.0990 0.0529 1.0000 Uiso
H631 H 0.1317 -0.2214 -0.1739 0.0513 1.0000 Uiso
H651 H 0.1652 0.1160 -0.0140 0.0503 1.0000 Uiso
H661 H 0.1646 0.0414 0.0739 0.0888 1.0000 Uiso
H662 H 0.2462 -0.0273 0.0355 0.0888 1.0000 Uiso
H663 H 0.1286 -0.0774 0.0495 0.0888 1.0000 Uiso
H671 H -0.0009 0.1292 0.0336 0.0921 1.0000 Uiso
H672 H -0.0239 0.1190 -0.0311 0.0921 1.0000 Uiso
H673 H -0.0390 0.0123 0.0078 0.0921 1.0000 Uiso
H681 H 0.2868 0.0169 -0.1960 0.0400 1.0000 Uiso
H691 H 0.4089 -0.1222 -0.2268 0.0571 1.0000 Uiso
H692 H 0.3449 -0.2129 -0.1910 0.0571 1.0000 Uiso
H693 H 0.4102 -0.1140 -0.1611 0.0571 1.0000 Uiso
H701 H 0.2496 -0.0795 -0.2788 0.0531 1.0000 Uiso
H702 H 0.1781 -0.1678 -0.2451 0.0531 1.0000 Uiso
H703 H 0.1391 -0.0404 -0.2499 0.0531 1.0000 Uiso
H731 H 0.4077 0.5821 -0.1799 0.0408 1.0000 Uiso
H741 H 0.4984 0.5246 -0.2595 0.0405 1.0000 Uiso
H751 H 0.5356 0.3361 -0.2725 0.0397 1.0000 Uiso
H771 H 0.2970 0.4036 -0.0798 0.0461 1.0000 Uiso
H781 H 0.3796 0.5524 -0.0290 0.0721 1.0000 Uiso
H782 H 0.4469 0.5870 -0.0825 0.0721 1.0000 Uiso
H783 H 0.4712 0.4704 -0.0525 0.0721 1.0000 Uiso
H791 H 0.2060 0.5728 -0.0761 0.0723 1.0000 Uiso
H792 H 0.2674 0.6126 -0.1306 0.0723 1.0000 Uiso
H793 H 0.1831 0.5106 -0.1333 0.0723 1.0000 Uiso
H801 H 0.4529 0.1157 -0.1862 0.0390 1.0000 Uiso
H811 H 0.6229 0.0631 -0.2244 0.0491 1.0000 Uiso
H812 H 0.6396 0.1889 -0.2451 0.0491 1.0000 Uiso
H813 H 0.6385 0.1620 -0.1807 0.0491 1.0000 Uiso
H821 H 0.4565 0.0420 -0.2753 0.0439 1.0000 Uiso
H822 H 0.4668 0.1659 -0.2995 0.0439 1.0000 Uiso
H823 H 0.3581 0.1286 -0.2684 0.0439 1.0000 Uiso
H851 H 0.0022 0.2294 -0.2938 0.0592 1.0000 Uiso
H852 H 0.0030 0.0991 -0.2789 0.0592 1.0000 Uiso
H861 H -0.1377 0.2255 -0.2387 0.0681 1.0000 Uiso
H862 H -0.0902 0.1230 -0.2037 0.0681 1.0000 Uiso
H891 H 0.0266 0.5029 -0.2390 0.0613 1.0000 Uiso
H892 H -0.0199 0.3919 -0.2675 0.0613 1.0000 Uiso
H901 H 0.1446 0.3939 -0.3011 0.0481 1.0000 Uiso
H902 H 0.1960 0.4505 -0.2472 0.0481 1.0000 Uiso

loop_
_atom_site_aniso_label
_atom_site_aniso_U_11
_atom_site_aniso_U_22
_atom_site_aniso_U_33
_atom_site_aniso_U_23
_atom_site_aniso_U_13
_atom_site_aniso_U_12
Rh1 0.02126(15) 0.02140(17) 0.02052(15) 0.00058(16) -0.00129(11) -0.00199(15)
Cl1 0.0255(5) 0.0277(6) 0.0265(5) 0.0024(5) -0.0005(4) -0.0068(4)
C1 0.0158(18) 0.017(2) 0.022(2) 0.0028(16) 0.0019(15) -0.0022(15)
N1 0.0179(15) 0.0172(19) 0.0192(15) 0.0009(14) -0.0012(12) 0.0014(13)
C2 0.0191(18) 0.015(2) 0.0198(18) -0.0017(18) -0.0061(14) 0.0017(18)
C3 0.021(2) 0.021(3) 0.021(2) -0.0011(16) -0.0024(15) 0.0014(15)
N2 0.0220(17) 0.0182(19) 0.0179(16) -0.0010(14) 0.0004(13) 0.0008(13)
C4 0.0186(18) 0.021(3) 0.0232(19) 0.0000(16) 0.0021(14) -0.0028(15)
C5 0.026(2) 0.030(3) 0.030(2) -0.0052(19) 0.0008(17) 0.0042(18)
C6 0.026(2) 0.042(4) 0.026(2) -0.0051(19) 0.0086(16) -0.0041(18)
C7 0.032(2) 0.031(3) 0.023(2) 0.000(2) 0.0093(18) -0.008(2)
C8 0.020(2) 0.023(2) 0.024(2) 0.0031(18) 0.0010(16) -0.0029(16)
C9 0.031(2) 0.024(3) 0.025(2) 0.0043(19) -0.0032(18) 0.0057(18)
C10 0.035(2) 0.023(3) 0.032(2) 0.007(2) -0.0108(19) -0.0005(19)
C11 0.039(3) 0.025(3) 0.027(2) 0.007(2) -0.003(2) -0.006(2)
C12 0.036(2) 0.021(2) 0.024(2) -0.0003(18) -0.0007(18) -0.0123(19)
C13 0.0152(18) 0.022(2) 0.024(2) -0.0021(17) 0.0006(15) -0.0016(16)
C14 0.017(2) 0.024(2) 0.024(2) -0.0009(18) 0.0011(16) 0.0056(16)
C15 0.022(2) 0.025(2) 0.028(2) -0.0001(19) -0.0019(17) 0.0017(17)
C16 0.029(2) 0.021(3) 0.040(3) 0.005(2) -0.003(2) 0.0066(18)
C17 0.026(3) 0.042(3) 0.057(3) -0.003(3) -0.004(2) 0.005(2)
C18 0.017(2) 0.037(3) 0.054(3) -0.004(2) 0.0010(19) 0.0001(19)
C19 0.0227(19) 0.029(3) 0.0256(19) -0.0026(17) 0.0018(15) -0.0045(17)
C20 0.027(2) 0.019(2) 0.024(2) 0.0029(18) 0.0043(17) 0.0007(18)
C21 0.037(3) 0.026(3) 0.034(3) -0.003(2) 0.001(2) -0.002(2)
C22 0.049(3) 0.027(3) 0.033(3) 0.005(2) 0.002(2) -0.003(2)
C23 0.021(2) 0.029(3) 0.031(2) 0.006(2) 0.0029(17) -0.0037(18)
C24 0.035(3) 0.047(3) 0.039(3) 0.009(2) 0.005(2) -0.013(2)
C25 0.042(3) 0.025(3) 0.039(3) -0.001(2) 0.005(2) -0.009(2)
C26 0.025(2) 0.021(2) 0.017(2) 0.0005(17) 0.0021(16) 0.0054(17)
C27 0.026(2) 0.023(2) 0.020(2) -0.0003(17) 0.0024(16) 0.0030(17)
C28 0.022(2) 0.033(3) 0.031(2) 0.003(2) 0.0047(18) 0.0054(18)
C29 0.041(3) 0.025(3) 0.036(3) -0.005(2) 0.002(2) 0.011(2)
C30 0.034(2) 0.013(2) 0.036(2) 0.0002(19) 0.0018(19) 0.0081(17)
C31 0.028(2) 0.019(2) 0.022(2) 0.0009(17) 0.0005(17) 0.0009(17)
C32 0.018(2) 0.028(2) 0.030(2) 0.0009(18) -0.0007(17) -0.0023(17)
C33 0.020(2) 0.031(3) 0.034(2) 0.0012(19) 0.0019(17) 0.0022(16)
C34 0.022(2) 0.044(3) 0.042(3) 0.000(2) 0.0070(19) -0.0033(18)
C35 0.026(2) 0.023(3) 0.034(3) 0.000(2) 0.0012(19) 0.0024(18)
C36 0.037(3) 0.032(3) 0.036(3) 0.001(2) 0.002(2) -0.010(2)
C37 0.039(3) 0.028(3) 0.035(3) -0.003(2) -0.004(2) 0.000(2)
C38 0.031(3) 0.025(3) 0.032(3) -0.001(2) -0.001(2) -0.007(2)
C39 0.019(2) 0.044(3) 0.029(2) -0.003(2) -0.0041(19) -0.0022(19)
C40 0.035(2) 0.041(4) 0.044(3) 0.003(2) -0.013(2) 0.006(2)
C41 0.046(3) 0.046(4) 0.040(3) 0.011(3) -0.016(2) -0.007(2)
C42 0.043(3) 0.032(3) 0.025(2) 0.004(2) -0.007(2) -0.010(2)
C43 0.036(2) 0.042(3) 0.024(2) -0.005(3) 0.0025(17) -0.006(3)
C44 0.046(3) 0.048(4) 0.029(3) -0.010(2) -0.001(2) -0.003(2)
C45 0.035(3) 0.038(3) 0.047(3) -0.012(2) 0.002(2) -0.005(2)
Rh2 0.02454(17) 0.0320(2) 0.02581(18) 0.00086(17) 0.00270(13) 0.00307(16)
Cl2 0.0440(7) 0.0477(8) 0.0321(6) -0.0026(6) 0.0102(5) 0.0085(6)
C46 0.029(2) 0.017(3) 0.025(2) -0.0038(17) 0.0054(17) -0.0016(17)
N3 0.0265(19) 0.031(2) 0.0188(17) 0.0016(16) -0.0012(14) -0.0024(15)
C47 0.029(2) 0.029(3) 0.028(2) 0.0066(19) -0.0053(18) -0.0063(19)
C48 0.030(2) 0.027(2) 0.0209(18) 0.000(2) -0.0038(15) -0.002(2)
N4 0.0250(17) 0.025(3) 0.0244(16) 0.0004(15) -0.0016(13) 0.0018(14)
C49 0.050(3) 0.028(3) 0.034(3) 0.006(2) -0.015(2) 0.000(2)
C50 0.063(4) 0.043(4) 0.049(3) 0.000(3) -0.026(3) -0.001(3)
C51 0.077(5) 0.032(3) 0.062(4) 0.003(3) -0.028(3) 0.013(3)
C52 0.073(5) 0.056(4) 0.054(4) -0.006(3) -0.019(3) 0.028(4)
C53 0.031(2) 0.041(3) 0.029(2) 0.004(2) -0.0045(19) 0.003(2)
C54 0.033(2) 0.050(4) 0.036(2) 0.004(2) -0.0038(18) -0.007(2)
C55 0.036(3) 0.078(6) 0.046(3) 0.005(3) 0.000(2) -0.008(3)
C56 0.031(3) 0.095(6) 0.049(4) 0.002(4) 0.001(3) 0.015(3)
C57 0.043(3) 0.057(4) 0.037(3) -0.001(3) -0.005(2) 0.013(3)
C58 0.037(3) 0.042(3) 0.025(2) 0.005(2) -0.0084(19) 0.006(2)
C59 0.024(2) 0.022(2) 0.023(2) 0.0027(18) 0.0005(16) 0.0005(17)
C60 0.035(3) 0.025(3) 0.031(2) 0.002(2) -0.0019(19) -0.003(2)
C61 0.049(3) 0.040(3) 0.032(3) 0.004(2) 0.008(2) -0.012(2)
C62 0.053(3) 0.037(3) 0.042(3) -0.004(2) 0.004(2) -0.023(3)
C63 0.060(3) 0.035(3) 0.033(3) 0.000(2) 0.003(2) -0.009(2)
C64 0.030(2) 0.029(3) 0.027(2) 0.0013(19) 0.0012(18) -0.0018(19)
C65 0.060(3) 0.032(3) 0.034(3) -0.007(2) 0.020(2) -0.012(2)
C66 0.132(7) 0.064(5) 0.026(3) 0.001(3) -0.002(3) -0.046(5)
C67 0.077(5) 0.043(4) 0.110(6) -0.025(4) 0.058(4) -0.012(3)
C68 0.040(3) 0.032(3) 0.028(2) -0.008(2) 0.007(2) -0.003(2)
C69 0.053(4) 0.045(4) 0.045(3) -0.004(3) 0.015(3) 0.020(3)
C70 0.061(4) 0.044(4) 0.027(3) -0.001(2) 0.006(2) -0.008(3)
C71 0.024(2) 0.027(3) 0.025(2) 0.0056(18) 0.0005(16) -0.0049(18)
C72 0.024(2) 0.028(3) 0.030(2) -0.002(2) 0.0017(18) 0.0010(18)
C73 0.037(3) 0.027(3) 0.037(3) 0.006(2) 0.006(2) -0.004(2)
C74 0.037(3) 0.033(3) 0.032(2) 0.003(2) 0.006(2) -0.011(2)
C75 0.030(2) 0.036(3) 0.032(3) -0.003(2) 0.0023(19) -0.006(2)
C76 0.025(2) 0.027(3) 0.027(2) -0.0021(18) 0.0036(17) -0.0036(17)
C77 0.047(3) 0.033(3) 0.036(3) -0.005(2) 0.011(2) -0.001(2)
C78 0.079(5) 0.060(5) 0.040(3) -0.023(3) 0.010(3) -0.027(4)
C79 0.066(4) 0.048(4) 0.067(4) 0.014(3) 0.030(3) 0.022(3)
C80 0.037(3) 0.030(3) 0.030(3) -0.002(2) 0.005(2) 0.001(2)
C81 0.031(3) 0.047(4) 0.044(3) -0.011(3) 0.003(2) 0.009(2)
C82 0.039(3) 0.037(3) 0.034(3) -0.005(2) 0.003(2) -0.002(2)
C83 0.028(2) 0.040(3) 0.026(2) 0.002(2) 0.0026(19) 0.005(2)
C84 0.030(2) 0.041(4) 0.031(2) 0.003(2) 0.0013(18) 0.004(2)
C85 0.034(3) 0.065(5) 0.049(3) -0.004(3) -0.005(2) -0.002(2)
C86 0.034(3) 0.086(5) 0.051(3) 0.004(4) -0.002(2) -0.006(3)
C87 0.028(2) 0.068(5) 0.044(3) 0.002(3) 0.006(2) 0.007(3)
C88 0.042(3) 0.058(4) 0.039(3) -0.001(3) 0.001(2) 0.027(3)
C89 0.048(3) 0.054(4) 0.051(3) 0.013(3) 0.009(3) 0.021(3)
C90 0.042(3) 0.040(3) 0.038(3) 0.014(2) -0.002(2) 0.000(2)

loop_
_atom_type_symbol
_atom_type_scat_dispersion_real
_atom_type_scat_dispersion_imag
_atom_type_scat_Cromer_Mann_a1
_atom_type_scat_Cromer_Mann_b1
_atom_type_scat_Cromer_Mann_a2
_atom_type_scat_Cromer_Mann_b2
_atom_type_scat_Cromer_Mann_a3
_atom_type_scat_Cromer_Mann_b3
_atom_type_scat_Cromer_Mann_a4
_atom_type_scat_Cromer_Mann_b4
_atom_type_scat_Cromer_Mann_c
_atom_type_scat_source
'C ' 0.0033 0.0016 2.3100 20.8439 1.0200 10.2075 1.5886 0.5687 0.8650 51.6512 0.2156 International_Tables_Vol_IV_Table_2.2B
'H ' 0.0000 0.0000 0.4930 10.5109 0.3229 26.1257 0.1402 3.1424 0.0408 57.7998 0.0030 International_Tables_Vol_IV_Table_2.2B
'Cl ' 0.1484 0.1585 11.4604 0.0104 7.1964 1.1662 6.2556 18.5194 1.6455 47.7784 -9.5574 International_Tables_Vol_IV_Table_2.2B
'N ' 0.0061 0.0033 12.2126 0.0057 3.1322 9.8933 2.0125 28.9975 1.1663 0.5826 -11.5290 International_Tables_Vol_IV_Table_2.2B
'Rh ' -1.1178 0.9187 19.2957 0.7515 14.3501 8.2176 4.7343 25.8749 1.2892 98.6062 5.3280 International_Tables_Vol_IV_Table_2.2B

loop_
_geom_angle_atom_site_label_1
_geom_angle_site_symmetry_1
_geom_angle_atom_site_label_2
_geom_angle_site_symmetry_2
_geom_angle_atom_site_label_3
_geom_angle_site_symmetry_3
_geom_angle
_geom_angle_publ_flag
Cl1 . Rh1 . C1 . 83.53(11) yes
Cl1 . Rh1 . C38 . 163.79(14) yes
C1 . Rh1 . C38 . 98.92(18) yes
Cl1 . Rh1 . C39 . 157.22(15) yes
C1 . Rh1 . C39 . 101.93(18) yes
C38 . Rh1 . C39 . 38.0(2) yes
Cl1 . Rh1 . C42 . 86.11(14) yes
C1 . Rh1 . C42 . 158.29(18) yes
C38 . Rh1 . C42 . 96.3(2) yes
C39 . Rh1 . C42 . 80.98(19) yes
Cl1 . Rh1 . C43 . 91.12(14) yes
C1 . Rh1 . C43 . 162.25(18) yes
C38 . Rh1 . C43 . 81.7(2) yes
C39 . Rh1 . C43 . 89.53(19) yes
C42 . Rh1 . C43 . 36.4(2) yes
Rh1 . C1 . N1 . 122.1(3) yes
Rh1 . C1 . N2 . 124.7(3) yes
N1 . C1 . N2 . 107.3(3) yes
C1 . N1 . C2 . 114.2(3) yes
C1 . N1 . C14 . 125.2(3) yes
C2 . N1 . C14 . 120.6(3) yes
N1 . C2 . C3 . 101.5(3) yes
N1 . C2 . C4 . 117.5(3) yes
C3 . C2 . C4 . 105.0(3) yes
N1 . C2 . H21 . 108.380 no
C3 . C2 . H21 . 120.197 no
C4 . C2 . H21 . 105.048 no
C2 . C3 . N2 . 102.8(3) yes
C2 . C3 . C8 . 105.6(3) yes
N2 . C3 . C8 . 117.7(3) yes
C2 . C3 . H31 . 119.233 no
N2 . C3 . H31 . 107.505 no
C8 . C3 . H31 . 104.829 no
C1 . N2 . C3 . 113.0(3) yes
C1 . N2 . C26 . 128.8(3) yes
C3 . N2 . C26 . 117.4(3) yes
C2 . C4 . C5 . 132.1(4) yes
C2 . C4 . C13 . 108.0(3) yes
C5 . C4 . C13 . 119.6(4) yes
C4 . C5 . C6 . 117.8(4) yes
C4 . C5 . H51 . 121.087 no
C6 . C5 . H51 . 121.088 no
C5 . C6 . C7 . 123.6(4) yes
C5 . C6 . H61 . 118.223 no
C7 . C6 . H61 . 118.224 no
C6 . C7 . C12 . 120.0(4) yes
C6 . C7 . H71 . 119.988 no
C12 . C7 . H71 . 119.988 no
C3 . C8 . C9 . 132.4(4) yes
C3 . C8 . C13 . 108.1(4) yes
C9 . C8 . C13 . 119.3(4) yes
C8 . C9 . C10 . 118.6(4) yes
C8 . C9 . H91 . 120.676 no
C10 . C9 . H91 . 120.676 no
C9 . C10 . C11 . 122.5(4) yes
C9 . C10 . H101 . 118.761 no
C11 . C10 . H101 . 118.761 no
C10 . C11 . C12 . 120.2(4) yes
C10 . C11 . H111 . 119.887 no
C12 . C11 . H111 . 119.887 no
C7 . C12 . C11 . 128.0(4) yes
C7 . C12 . C13 . 115.6(4) yes
C11 . C12 . C13 . 116.2(4) yes
C4 . C13 . C8 . 113.3(4) yes
C4 . C13 . C12 . 123.4(4) yes
C8 . C13 . C12 . 123.1(4) yes
N1 . C14 . C15 . 119.4(4) yes
N1 . C14 . C19 . 118.4(4) yes
C15 . C14 . C19 . 122.1(4) yes
C14 . C15 . C16 . 118.9(4) yes
C14 . C15 . C20 . 121.6(4) yes
C16 . C15 . C20 . 119.5(4) yes
C15 . C16 . C17 . 119.9(5) yes
C15 . C16 . H161 . 120.062 no
C17 . C16 . H161 . 120.062 no
C16 . C17 . C18 . 120.8(5) yes
C16 . C17 . H171 . 119.602 no
C18 . C17 . H171 . 119.602 no
C17 . C18 . C19 . 121.8(4) yes
C17 . C18 . H181 . 119.105 no
C19 . C18 . H181 . 119.105 no
C14 . C19 . C18 . 116.5(4) yes
C14 . C19 . C23 . 124.0(4) yes
C18 . C19 . C23 . 119.5(4) yes
C15 . C20 . C21 . 110.9(4) yes
C15 . C20 . C22 . 111.0(4) yes
C21 . C20 . C22 . 110.9(4) yes
C15 . C20 . H201 . 107.954 no
C21 . C20 . H201 . 108.034 no
C22 . C20 . H201 . 107.874 no
C20 . C21 . H211 . 109.466 no
C20 . C21 . H212 . 109.467 no
H211 . C21 . H212 . 109.476 no
C20 . C21 . H213 . 109.467 no
H211 . C21 . H213 . 109.476 no
H212 . C21 . H213 . 109.476 no
C20 . C22 . H221 . 109.467 no
C20 . C22 . H222 . 109.466 no
H221 . C22 . H222 . 109.476 no
C20 . C22 . H223 . 109.466 no
H221 . C22 . H223 . 109.476 no
H222 . C22 . H223 . 109.476 no
C19 . C23 . C24 . 111.3(4) yes
C19 . C23 . C25 . 112.7(4) yes
C24 . C23 . C25 . 107.8(4) yes
C19 . C23 . H231 . 105.470 no
C24 . C23 . H231 . 110.541 no
C25 . C23 . H231 . 109.073 no
C23 . C24 . H241 . 109.467 no
C23 . C24 . H242 . 109.466 no
H241 . C24 . H242 . 109.476 no
C23 . C24 . H243 . 109.467 no
H241 . C24 . H243 . 109.476 no
H242 . C24 . H243 . 109.476 no
C23 . C25 . H251 . 109.467 no
C23 . C25 . H252 . 109.466 no
H251 . C25 . H252 . 109.476 no
C23 . C25 . H253 . 109.466 no
H251 . C25 . H253 . 109.476 no
H252 . C25 . H253 . 109.476 no
N2 . C26 . C27 . 118.0(4) yes
N2 . C26 . C31 . 119.2(4) yes
C27 . C26 . C31 . 121.9(4) yes
C26 . C27 . C28 . 117.1(4) yes
C26 . C27 . C32 . 123.7(4) yes
C28 . C27 . C32 . 119.2(4) yes
C27 . C28 . C29 . 122.3(4) yes
C27 . C28 . H281 . 118.838 no
C29 . C28 . H281 . 118.838 no
C28 . C29 . C30 . 118.9(4) yes
C28 . C29 . H291 . 120.538 no
C30 . C29 . H291 . 120.538 no
C29 . C30 . C31 . 122.4(4) yes
C29 . C30 . H301 . 118.796 no
C31 . C30 . H301 . 118.796 no
C26 . C31 . C30 . 117.2(4) yes
C26 . C31 . C35 . 124.2(4) yes
C30 . C31 . C35 . 118.5(4) yes
C27 . C32 . C33 . 110.3(4) yes
C27 . C32 . C34 . 112.1(4) yes
C33 . C32 . C34 . 111.0(3) yes
C27 . C32 . H321 . 107.654 no
C33 . C32 . H321 . 108.746 no
C34 . C32 . H321 . 106.856 no
C32 . C33 . H331 . 109.467 no
C32 . C33 . H332 . 109.467 no
H331 . C33 . H332 . 109.475 no
C32 . C33 . H333 . 109.467 no
H331 . C33 . H333 . 109.476 no
H332 . C33 . H333 . 109.476 no
C32 . C34 . H341 . 109.467 no
C32 . C34 . H342 . 109.466 no
H341 . C34 . H342 . 109.476 no
C32 . C34 . H343 . 109.467 no
H341 . C34 . H343 . 109.476 no
H342 . C34 . H343 . 109.476 no
C31 . C35 . C36 . 112.0(4) yes
C31 . C35 . C37 . 111.3(4) yes
C36 . C35 . C37 . 109.4(4) yes
C31 . C35 . H351 . 106.431 no
C36 . C35 . H351 . 108.482 no
C37 . C35 . H351 . 109.199 no
C35 . C36 . H361 . 109.467 no
C35 . C36 . H362 . 109.467 no
H361 . C36 . H362 . 109.476 no
C35 . C36 . H363 . 109.466 no
H361 . C36 . H363 . 109.476 no
H362 . C36 . H363 . 109.476 no
C35 . C37 . H371 . 109.467 no
C35 . C37 . H372 . 109.467 no
H371 . C37 . H372 . 109.476 no
C35 . C37 . H373 . 109.467 no
H371 . C37 . H373 . 109.476 no
H372 . C37 . H373 . 109.476 no
Rh1 . C38 . C39 . 71.9(3) yes
Rh1 . C38 . C45 . 112.0(3) yes
C39 . C38 . C45 . 125.7(5) yes
Rh1 . C38 . H1 . 109(3) no
C39 . C38 . H1 . 118(3) no
C45 . C38 . H1 . 112(3) no
Rh1 . C39 . C38 . 70.1(3) yes
Rh1 . C39 . C40 . 114.9(3) yes
C38 . C39 . C40 . 123.6(5) yes
Rh1 . C39 . H2 . 107(3) no
C38 . C39 . H2 . 118(3) no
C40 . C39 . H2 . 113(3) no
C39 . C40 . C41 . 112.7(4) yes
C39 . C40 . H401 . 108.659 no
C41 . C40 . H401 . 108.658 no
C39 . C40 . H402 . 108.657 no
C41 . C40 . H402 . 108.658 no
H401 . C40 . H402 . 109.467 no
C40 . C41 . C42 . 112.4(4) yes
C40 . C41 . H411 . 108.733 no
C42 . C41 . H411 . 108.733 no
C40 . C41 . H412 . 108.733 no
C42 . C41 . H412 . 108.733 no
H411 . C41 . H412 . 109.466 no
Rh1 . C42 . C41 . 109.6(3) yes
Rh1 . C42 . C43 . 72.0(3) yes
C41 . C42 . C43 . 126.5(5) yes
Rh1 . C42 . H3 . 104(3) no
C41 . C42 . H3 . 105(3) no
C43 . C42 . H3 . 128(3) no
Rh1 . C43 . C42 . 71.6(3) yes
Rh1 . C43 . C44 . 111.8(3) yes
C42 . C43 . C44 . 123.3(4) yes
Rh1 . C43 . H4 . 101(2) no
C42 . C43 . H4 . 122(3) no
C44 . C43 . H4 . 113(3) no
C43 . C44 . C45 . 113.0(4) yes
C43 . C44 . H441 . 108.576 no
C45 . C44 . H441 . 108.576 no
C43 . C44 . H442 . 108.576 no
C45 . C44 . H442 . 108.576 no
H441 . C44 . H442 . 109.467 no
C38 . C45 . C44 . 112.2(4) yes
C38 . C45 . H451 . 108.794 no
C44 . C45 . H451 . 108.794 no
C38 . C45 . H452 . 108.794 no
C44 . C45 . H452 . 108.794 no
H451 . C45 . H452 . 109.467 no
Cl2 . Rh2 . C46 . 83.44(12) yes
Cl2 . Rh2 . C83 . 153.45(15) yes
C46 . Rh2 . C83 . 99.50(18) yes
Cl2 . Rh2 . C84 . 166.88(14) yes
C46 . Rh2 . C84 . 101.73(18) yes
C83 . Rh2 . C84 . 38.24(19) yes
Cl2 . Rh2 . C87 . 88.99(16) yes
C46 . Rh2 . C87 . 157.0(2) yes
C83 . Rh2 . C87 . 97.0(2) yes
C84 . Rh2 . C87 . 81.6(2) yes
Cl2 . Rh2 . C88 . 88.47(17) yes
C46 . Rh2 . C88 . 163.0(2) yes
C83 . Rh2 . C88 . 81.3(2) yes
C84 . Rh2 . C88 . 89.4(2) yes
C87 . Rh2 . C88 . 36.8(3) yes
Rh2 . C46 . N3 . 125.0(3) yes
Rh2 . C46 . N4 . 122.7(3) yes
N3 . C46 . N4 . 107.2(4) yes
C46 . N3 . C47 . 113.7(4) yes
C46 . N3 . C59 . 127.0(4) yes
C47 . N3 . C59 . 119.2(3) yes
N3 . C47 . C48 . 102.4(3) yes
N3 . C47 . C49 . 118.5(4) yes
C48 . C47 . C49 . 105.4(4) yes
N3 . C47 . H471 . 107.216 no
C48 . C47 . H471 . 119.947 no
C49 . C47 . H471 . 104.308 no
C47 . C48 . N4 . 101.7(3) yes
C47 . C48 . C53 . 104.6(4) yes
N4 . C48 . C53 . 117.5(3) yes
C47 . C48 . H481 . 120.280 no
N4 . C48 . H481 . 108.105 no
C53 . C48 . H481 . 105.370 no
C46 . N4 . C48 . 112.9(3) yes
C46 . N4 . C71 . 123.3(3) yes
C48 . N4 . C71 . 123.7(3) yes
C47 . C49 . C50 . 132.2(5) yes
C47 . C49 . C58 . 107.6(4) yes
C50 . C49 . C58 . 119.8(5) yes
C49 . C50 . C51 . 117.8(6) yes
C49 . C50 . H501 . 121.087 no
C51 . C50 . H501 . 121.086 no
C50 . C51 . C52 . 122.8(6) yes
C50 . C51 . H511 . 118.582 no
C52 . C51 . H511 . 118.581 no
C51 . C52 . C57 . 120.7(6) yes
C51 . C52 . H521 . 119.673 no
C57 . C52 . H521 . 119.673 no
C48 . C53 . C54 . 132.4(5) yes
C48 . C53 . C58 . 108.1(4) yes
C54 . C53 . C58 . 119.4(5) yes
C53 . C54 . C55 . 118.7(5) yes
C53 . C54 . H541 . 120.640 no
C55 . C54 . H541 . 120.640 no
C54 . C55 . C56 . 122.4(5) yes
C54 . C55 . H551 . 118.798 no
C56 . C55 . H551 . 118.798 no
C55 . C56 . C57 . 120.5(5) yes
C55 . C56 . H561 . 119.728 no
C57 . C56 . H561 . 119.728 no
C52 . C57 . C56 . 128.0(6) yes
C52 . C57 . C58 . 116.5(5) yes
C56 . C57 . C58 . 115.3(6) yes
C49 . C58 . C53 . 113.8(4) yes
C49 . C58 . C57 . 122.3(5) yes
C53 . C58 . C57 . 123.6(5) yes
N3 . C59 . C60 . 119.2(4) yes
N3 . C59 . C64 . 119.1(4) yes
C60 . C59 . C64 . 121.5(4) yes
C59 . C60 . C61 . 117.9(4) yes
C59 . C60 . C65 . 124.0(4) yes
C61 . C60 . C65 . 118.1(4) yes
C60 . C61 . C62 . 121.4(5) yes
C60 . C61 . H611 . 119.286 no
C62 . C61 . H611 . 119.286 no
C61 . C62 . C63 . 119.6(5) yes
C61 . C62 . H621 . 120.224 no
C63 . C62 . H621 . 120.224 no
C62 . C63 . C64 . 122.4(5) yes
C62 . C63 . H631 . 118.820 no
C64 . C63 . H631 . 118.820 no
C59 . C64 . C63 . 117.3(4) yes
C59 . C64 . C68 . 125.3(4) yes
C63 . C64 . C68 . 117.4(4) yes
C60 . C65 . C66 . 110.4(5) yes
C60 . C65 . C67 . 108.9(5) yes
C66 . C65 . C67 . 111.1(5) yes
C60 . C65 . H651 . 109.765 no
C66 . C65 . H651 . 107.575 no
C67 . C65 . H651 . 109.077 no
C65 . C66 . H661 . 109.466 no
C65 . C66 . H662 . 109.467 no
H661 . C66 . H662 . 109.476 no
C65 . C66 . H663 . 109.466 no
H661 . C66 . H663 . 109.476 no
H662 . C66 . H663 . 109.476 no
C65 . C67 . H671 . 109.467 no
C65 . C67 . H672 . 109.467 no
H671 . C67 . H672 . 109.476 no
C65 . C67 . H673 . 109.466 no
H671 . C67 . H673 . 109.475 no
H672 . C67 . H673 . 109.476 no
C64 . C68 . C69 . 111.9(4) yes
C64 . C68 . C70 . 111.3(4) yes
C69 . C68 . C70 . 108.4(4) yes
C64 . C68 . H681 . 106.141 no
C69 . C68 . H681 . 109.189 no
C70 . C68 . H681 . 109.829 no
C68 . C69 . H691 . 109.467 no
C68 . C69 . H692 . 109.466 no
H691 . C69 . H692 . 109.476 no
C68 . C69 . H693 . 109.467 no
H691 . C69 . H693 . 109.476 no
H692 . C69 . H693 . 109.476 no
C68 . C70 . H701 . 109.467 no
C68 . C70 . H702 . 109.466 no
H701 . C70 . H702 . 109.476 no
C68 . C70 . H703 . 109.467 no
H701 . C70 . H703 . 109.476 no
H702 . C70 . H703 . 109.476 no
N4 . C71 . C72 . 120.0(4) yes
N4 . C71 . C76 . 118.9(4) yes
C72 . C71 . C76 . 121.1(4) yes
C71 . C72 . C73 . 118.3(4) yes
C71 . C72 . C77 . 123.2(4) yes
C73 . C72 . C77 . 118.5(4) yes
C72 . C73 . C74 . 121.3(5) yes
C72 . C73 . H731 . 119.329 no
C74 . C73 . H731 . 119.329 no
C73 . C74 . C75 . 118.9(4) yes
C73 . C74 . H741 . 120.538 no
C75 . C74 . H741 . 120.538 no
C74 . C75 . C76 . 122.2(4) yes
C74 . C75 . H751 . 118.917 no
C76 . C75 . H751 . 118.918 no
C71 . C76 . C75 . 118.0(4) yes
C71 . C76 . C80 . 123.4(4) yes
C75 . C76 . C80 . 118.5(4) yes
C72 . C77 . C78 . 108.7(4) yes
C72 . C77 . C79 . 112.8(4) yes
C78 . C77 . C79 . 109.6(5) yes
C72 . C77 . H771 . 107.780 no
C78 . C77 . H771 . 111.073 no
C79 . C77 . H771 . 106.823 no
C77 . C78 . H781 . 109.467 no
C77 . C78 . H782 . 109.467 no
H781 . C78 . H782 . 109.476 no
C77 . C78 . H783 . 109.467 no
H781 . C78 . H783 . 109.476 no
H782 . C78 . H783 . 109.476 no
C77 . C79 . H791 . 109.467 no
C77 . C79 . H792 . 109.467 no
H791 . C79 . H792 . 109.475 no
C77 . C79 . H793 . 109.467 no
H791 . C79 . H793 . 109.476 no
H792 . C79 . H793 . 109.476 no
C76 . C80 . C81 . 110.3(4) yes
C76 . C80 . C82 . 112.6(4) yes
C81 . C80 . C82 . 109.1(4) yes
C76 . C80 . H801 . 106.634 no
C81 . C80 . H801 . 110.310 no
C82 . C80 . H801 . 107.816 no
C80 . C81 . H811 . 109.467 no
C80 . C81 . H812 . 109.467 no
H811 . C81 . H812 . 109.476 no
C80 . C81 . H813 . 109.467 no
H811 . C81 . H813 . 109.476 no
H812 . C81 . H813 . 109.475 no
C80 . C82 . H821 . 109.467 no
C80 . C82 . H822 . 109.467 no
H821 . C82 . H822 . 109.476 no
C80 . C82 . H823 . 109.467 no
H821 . C82 . H823 . 109.476 no
H822 . C82 . H823 . 109.476 no
Rh2 . C83 . C84 . 71.2(3) yes
Rh2 . C83 . C90 . 110.7(3) yes
C84 . C83 . C90 . 126.4(5) yes
Rh2 . C83 . H5 . 105(3) no
C84 . C83 . H5 . 119(3) no
C90 . C83 . H5 . 112(3) no
Rh2 . C84 . C83 . 70.5(3) yes
Rh2 . C84 . C85 . 113.5(3) yes
C83 . C84 . C85 . 124.2(5) yes
Rh2 . C84 . H6 . 107(2) no
C83 . C84 . H6 . 117(2) no
C85 . C84 . H6 . 115(2) no
C84 . C85 . C86 . 112.2(4) yes
C84 . C85 . H851 . 108.790 no
C86 . C85 . H851 . 108.791 no
C84 . C85 . H852 . 108.791 no
C86 . C85 . H852 . 108.790 no
H851 . C85 . H852 . 109.467 no
C85 . C86 . C87 . 113.1(5) yes
C85 . C86 . H861 . 108.547 no
C87 . C86 . H861 . 108.547 no
C85 . C86 . H862 . 108.548 no
C87 . C86 . H862 . 108.548 no
H861 . C86 . H862 . 109.467 no
Rh2 . C87 . C86 . 109.6(4) yes
Rh2 . C87 . C88 . 73.2(3) yes
C86 . C87 . C88 . 126.3(6) yes
Rh2 . C87 . H7 . 101(3) no
C86 . C87 . H7 . 106(4) no
C88 . C87 . H7 . 126(4) no
Rh2 . C88 . C87 . 70.0(3) yes
Rh2 . C88 . C89 . 111.7(4) yes
C87 . C88 . C89 . 123.8(6) yes
Rh2 . C88 . H8 . 103(4) no
C87 . C88 . H8 . 120(4) no
C89 . C88 . H8 . 114(4) no
C88 . C89 . C90 . 112.0(5) yes
C88 . C89 . H891 . 108.848 no
C90 . C89 . H891 . 108.848 no
C88 . C89 . H892 . 108.848 no
C90 . C89 . H892 . 108.848 no
H891 . C89 . H892 . 109.467 no
C83 . C90 . C89 . 113.4(4) yes
C83 . C90 . H901 . 108.493 no
C89 . C90 . H901 . 108.493 no
C83 . C90 . H902 . 108.493 no
C89 . C90 . H902 . 108.493 no
H901 . C90 . H902 . 109.467 no

loop_
_geom_bond_atom_site_label_1
_geom_bond_site_symmetry_1
_geom_bond_atom_site_label_2
_geom_bond_site_symmetry_2
_geom_bond_distance
_geom_bond_publ_flag
Rh1 . Cl1 . 2.3821(11) yes
Rh1 . C1 . 2.078(4) yes
Rh1 . C38 . 2.083(5) yes
Rh1 . C39 . 2.105(4) yes
Rh1 . C42 . 2.189(5) yes
Rh1 . C43 . 2.194(4) yes
C1 . N1 . 1.351(5) yes
C1 . N2 . 1.358(5) yes
N1 . C2 . 1.489(5) yes
N1 . C14 . 1.442(5) yes
C2 . C3 . 1.552(6) yes
C2 . C4 . 1.513(5) yes
C2 . H21 . 1.000 no
C3 . N2 . 1.495(5) yes
C3 . C8 . 1.508(6) yes
C3 . H31 . 1.000 no
N2 . C26 . 1.448(5) yes
C4 . C5 . 1.370(6) yes
C4 . C13 . 1.410(6) yes
C5 . C6 . 1.421(6) yes
C5 . H51 . 1.000 no
C6 . C7 . 1.363(7) yes
C6 . H61 . 1.000 no
C7 . C12 . 1.434(6) yes
C7 . H71 . 1.000 no
C8 . C9 . 1.376(6) yes
C8 . C13 . 1.403(6) yes
C9 . C10 . 1.405(6) yes
C9 . H91 . 1.000 no
C10 . C11 . 1.386(7) yes
C10 . H101 . 1.000 no
C11 . C12 . 1.411(7) yes
C11 . H111 . 1.000 no
C12 . C13 . 1.417(6) yes
C14 . C15 . 1.387(6) yes
C14 . C19 . 1.411(6) yes
C15 . C16 . 1.399(6) yes
C15 . C20 . 1.539(6) yes
C16 . C17 . 1.378(7) yes
C16 . H161 . 1.000 no
C17 . C18 . 1.367(8) yes
C17 . H171 . 1.000 no
C18 . C19 . 1.404(6) yes
C18 . H181 . 1.000 no
C19 . C23 . 1.516(6) yes
C20 . C21 . 1.527(7) yes
C20 . C22 . 1.534(6) yes
C20 . H201 . 1.000 no
C21 . H211 . 1.000 no
C21 . H212 . 1.000 no
C21 . H213 . 1.000 no
C22 . H221 . 1.000 no
C22 . H222 . 1.000 no
C22 . H223 . 1.000 no
C23 . C24 . 1.561(6) yes
C23 . C25 . 1.527(7) yes
C23 . H231 . 1.000 no
C24 . H241 . 1.000 no
C24 . H242 . 1.000 no
C24 . H243 . 1.000 no
C25 . H251 . 1.000 no
C25 . H252 . 1.000 no
C25 . H253 . 1.000 no
C26 . C27 . 1.413(6) yes
C26 . C31 . 1.404(6) yes
C27 . C28 . 1.404(6) yes
C27 . C32 . 1.509(6) yes
C28 . C29 . 1.372(7) yes
C28 . H281 . 1.000 no
C29 . C30 . 1.384(7) yes
C29 . H291 . 1.000 no
C30 . C31 . 1.399(6) yes
C30 . H301 . 1.000 no
C31 . C35 . 1.522(6) yes
C32 . C33 . 1.536(6) yes
C32 . C34 . 1.539(6) yes
C32 . H321 . 1.000 no
C33 . H331 . 1.000 no
C33 . H332 . 1.000 no
C33 . H333 . 1.000 no
C34 . H341 . 1.000 no
C34 . H342 . 1.000 no
C34 . H343 . 1.000 no
C35 . C36 . 1.526(7) yes
C35 . C37 . 1.536(7) yes
C35 . H351 . 1.000 no
C36 . H361 . 1.000 no
C36 . H362 . 1.000 no
C36 . H363 . 1.000 no
C37 . H371 . 1.000 no
C37 . H372 . 1.000 no
C37 . H373 . 1.000 no
C38 . C39 . 1.365(7) yes
C38 . C45 . 1.539(7) yes
C38 . H1 . 0.86(5) no
C39 . C40 . 1.520(7) yes
C39 . H2 . 0.88(5) no
C40 . C41 . 1.531(8) yes
C40 . H401 . 1.000 no
C40 . H402 . 1.000 no
C41 . C42 . 1.518(7) yes
C41 . H411 . 1.000 no
C41 . H412 . 1.000 no
C42 . C43 . 1.369(8) yes
C42 . H3 . 0.97(6) no
C43 . C44 . 1.521(8) yes
C43 . H4 . 0.98(4) no
C44 . C45 . 1.535(8) yes
C44 . H441 . 1.000 no
C44 . H442 . 1.000 no
C45 . H451 . 1.000 no
C45 . H452 . 1.000 no
Rh2 . Cl2 . 2.3779(13) yes
Rh2 . C46 . 2.050(5) yes
Rh2 . C83 . 2.107(5) yes
Rh2 . C84 . 2.116(5) yes
Rh2 . C87 . 2.158(5) yes
Rh2 . C88 . 2.198(6) yes
C46 . N3 . 1.358(6) yes
C46 . N4 . 1.353(5) yes
N3 . C47 . 1.476(5) yes
N3 . C59 . 1.463(6) yes
C47 . C48 . 1.551(7) yes
C47 . C49 . 1.510(7) yes
C47 . H471 . 1.000 no
C48 . N4 . 1.491(5) yes
C48 . C53 . 1.517(6) yes
C48 . H481 . 1.000 no
N4 . C71 . 1.443(5) yes
C49 . C50 . 1.377(8) yes
C49 . C58 . 1.406(7) yes
C50 . C51 . 1.435(9) yes
C50 . H501 . 1.000 no
C51 . C52 . 1.345(10) yes
C51 . H511 . 1.000 no
C52 . C57 . 1.423(9) yes
C52 . H521 . 1.000 no
C53 . C54 . 1.376(7) yes
C53 . C58 . 1.391(7) yes
C54 . C55 . 1.417(8) yes
C54 . H541 . 1.000 no
C55 . C56 . 1.363(10) yes
C55 . H551 . 1.000 no
C56 . C57 . 1.438(9) yes
C56 . H561 . 1.000 no
C57 . C58 . 1.421(7) yes
C59 . C60 . 1.413(6) yes
C59 . C64 . 1.404(6) yes
C60 . C61 . 1.384(7) yes
C60 . C65 . 1.502(7) yes
C61 . C62 . 1.382(8) yes
C61 . H611 . 1.000 no
C62 . C63 . 1.368(7) yes
C62 . H621 . 1.000 no
C63 . C64 . 1.389(7) yes
C63 . H631 . 1.000 no
C64 . C68 . 1.530(6) yes
C65 . C66 . 1.529(9) yes
C65 . C67 . 1.549(9) yes
C65 . H651 . 1.000 no
C66 . H661 . 1.000 no
C66 . H662 . 1.000 no
C66 . H663 . 1.000 no
C67 . H671 . 1.000 no
C67 . H672 . 1.000 no
C67 . H673 . 1.000 no
C68 . C69 . 1.540(7) yes
C68 . C70 . 1.528(7) yes
C68 . H681 . 1.000 no
C69 . H691 . 1.000 no
C69 . H692 . 1.000 no
C69 . H693 . 1.000 no
C70 . H701 . 1.000 no
C70 . H702 . 1.000 no
C70 . H703 . 1.000 no
C71 . C72 . 1.406(6) yes
C71 . C76 . 1.402(6) yes
C72 . C73 . 1.394(7) yes
C72 . C77 . 1.514(6) yes
C73 . C74 . 1.392(7) yes
C73 . H731 . 1.000 no
C74 . C75 . 1.377(7) yes
C74 . H741 . 1.000 no
C75 . C76 . 1.392(7) yes
C75 . H751 . 1.000 no
C76 . C80 . 1.532(7) yes
C77 . C78 . 1.546(8) yes
C77 . C79 . 1.526(8) yes
C77 . H771 . 1.000 no
C78 . H781 . 1.000 no
C78 . H782 . 1.000 no
C78 . H783 . 1.000 no
C79 . H791 . 1.000 no
C79 . H792 . 1.000 no
C79 . H793 . 1.000 no
C80 . C81 . 1.535(7) yes
C80 . C82 . 1.534(7) yes
C80 . H801 . 1.000 no
C81 . H811 . 1.000 no
C81 . H812 . 1.000 no
C81 . H813 . 1.000 no
C82 . H821 . 1.000 no
C82 . H822 . 1.000 no
C82 . H823 . 1.000 no
C83 . C84 . 1.383(7) yes
C83 . C90 . 1.516(7) yes
C83 . H5 . 1.01(5) no
C84 . C85 . 1.529(7) yes
C84 . H6 . 1.02(4) no
C85 . C86 . 1.535(8) yes
C85 . H851 . 1.000 no
C85 . H852 . 1.000 no
C86 . C87 . 1.494(9) yes
C86 . H861 . 1.000 no
C86 . H862 . 1.000 no
C87 . C88 . 1.376(9) yes
C87 . H7 . 0.92(6) no
C88 . C89 . 1.525(8) yes
C88 . H8 . 0.83(6) no
C89 . C90 . 1.520(8) yes
C89 . H891 . 1.000 no
C89 . H892 . 1.000 no
C90 . H901 . 1.000 no
C90 . H902 . 1.000 no
